data_4020934
loop_
_publ_author_name
'Daniel B. Werz'
'Rolf Gleiter'
'Frank Rominger'

_publ_section_title
;
 Cyclic Tetra- and Hexaynes Containing 1,4-Donor-Substituted
 Butadiyne Units: Synthesis and Supramolecular Organization
;
_journal_name_full 'Journal of Organic Chemistry'
_journal_page_first 2945
_journal_page_last 2952
_journal_paper_doi 10.1021/jo035882+
_journal_volume 69
_journal_year 2004
_chemical_formula_sum 'C16 H16 Se4'
_chemical_formula_weight 524.13
_chemical_name_common 9(4)
_space_group_IT_number 14
_symmetry_cell_setting monoclinic
_symmetry_space_group_name_Hall '-P 2ybc'
_symmetry_space_group_name_H-M 'P 1 21/c 1'
_cell_angle_alpha 90.00
_cell_angle_beta 116.882(4)
_cell_angle_gamma 90.00
_cell_formula_units_Z 2
_cell_length_a 9.4801(11)
_cell_length_b 11.5370(15)
_cell_length_c 8.7178(12)
_cell_measurement_temperature 200(2)
_cell_volume 850.45(19)
_diffrn_ambient_temperature 200(2)
_exptl_crystal_density_diffrn 2.047
_cod_depositor_comments
;
The following automatic conversions were performed:
'_symmetry_cell_setting' value 'Monoclinic' changed to 'monoclinic'
according to '/home/saulius/struct/CIF-dictionaries/cif_core.dic'
dictionary named 'cif_core.dic' version 2.4.1 from 2010-06-29.

Automatic conversion script
Id: cif_fix_enum 1527 2010-12-29 10:47:43Z saulius 
;
_cod_original_sg_symbol_H-M 'P 21/c'
_cod_database_code 4020934

loop_
_symmetry_equiv_pos_as_xyz
'x, y, z'
'-x, y+1/2, -z+1/2'
'-x, -y, -z'
'x, -y-1/2, z-1/2'

loop_
_atom_site_label
_atom_site_type_symbol
_atom_site_fract_x
_atom_site_fract_y
_atom_site_fract_z
_atom_site_U_iso_or_equiv
_atom_site_adp_type
_atom_site_occupancy
_atom_site_symmetry_multiplicity
_atom_site_calc_flag
_atom_site_refinement_flags
_atom_site_disorder_assembly
_atom_site_disorder_group
Se1 Se 0.51478(7) 0.60226(7) 0.75683(8) 0.0346(2) Uani 1 1 d . . .
Se2 Se 0.03602(7) 0.10429(8) 0.24643(9) 0.0405(3) Uani 1 1 d . . .
C2 C 0.3904(7) 0.4852(7) 0.6241(8) 0.0324(17) Uani 1 1 d . . .
C3 C 0.3147(7) 0.4081(7) 0.5372(9) 0.0325(17) Uani 1 1 d . . .
C4 C 0.2274(7) 0.3140(7) 0.4388(9) 0.0352(18) Uani 1 1 d . . .
C5 C 0.1521(7) 0.2314(6) 0.3596(9) 0.0358(18) Uani 1 1 d . . .
C7 C -0.1098(7) 0.1115(7) 0.3528(8) 0.0370(17) Uani 1 1 d . . .
H7A H -0.1397 0.0314 0.3672 0.044 Uiso 1 1 calc R . .
H7B H -0.0527 0.1461 0.4688 0.044 Uiso 1 1 calc R . .
C8 C -0.2599(6) 0.1809(6) 0.2507(8) 0.0321(16) Uani 1 1 d . . .
H8A H -0.3200 0.1428 0.1377 0.038 Uiso 1 1 calc R . .
H8B H -0.3258 0.1773 0.3120 0.038 Uiso 1 1 calc R . .
C9 C -0.2370(6) 0.3062(6) 0.2200(8) 0.0322(17) Uani 1 1 d . . .
H9A H -0.1721 0.3110 0.1575 0.039 Uiso 1 1 calc R . .
H9B H -0.1783 0.3456 0.3321 0.039 Uiso 1 1 calc R . .
C10 C -0.3918(7) 0.3685(6) 0.1174(8) 0.0353(19) Uani 1 1 d . . .
H10A H -0.4570 0.3219 0.0140 0.042 Uiso 1 1 calc R . .
H10B H -0.3696 0.4436 0.0779 0.042 Uiso 1 1 calc R . .

loop_
_atom_site_aniso_label
_atom_site_aniso_U_11
_atom_site_aniso_U_22
_atom_site_aniso_U_33
_atom_site_aniso_U_23
_atom_site_aniso_U_13
_atom_site_aniso_U_12
Se1 0.0305(4) 0.0363(5) 0.0396(5) -0.0004(5) 0.0181(3) 0.0004(4)
Se2 0.0375(4) 0.0371(5) 0.0499(5) -0.0077(5) 0.0224(4) 0.0013(4)
C2 0.030(4) 0.034(5) 0.035(4) 0.005(4) 0.016(3) 0.007(4)
C3 0.028(3) 0.029(5) 0.041(4) 0.012(4) 0.016(3) 0.008(4)
C4 0.027(4) 0.041(5) 0.044(5) 0.016(4) 0.021(4) 0.013(4)
C5 0.023(3) 0.039(5) 0.044(5) 0.010(4) 0.014(3) 0.005(4)
C7 0.038(4) 0.037(5) 0.042(4) 0.001(4) 0.024(3) -0.005(4)
C8 0.029(3) 0.031(5) 0.033(4) -0.002(3) 0.011(3) -0.002(3)
C9 0.031(3) 0.034(5) 0.035(4) 0.001(4) 0.017(3) -0.001(3)
C10 0.036(4) 0.037(6) 0.030(4) 0.008(3) 0.013(3) 0.010(3)

loop_
_geom_bond_atom_site_label_1
_geom_bond_atom_site_label_2
_geom_bond_distance
_geom_bond_site_symmetry_2
_geom_bond_publ_flag
Se1 C2 1.822(8) . ?
Se1 C10 1.957(6) 3_566 ?
Se2 C5 1.831(8) . ?
Se2 C7 1.984(5) . ?
C2 C3 1.179(9) . ?
C3 C4 1.399(11) . ?
C4 C5 1.203(9) . ?
C7 C8 1.521(8) . ?
C8 C9 1.504(9) . ?
C9 C10 1.512(8) . ?
C10 Se1 1.957(6) 3_566 ?
